data_4513725
loop_
_publ_author_name
'Crochet, Aur\'elien'
'Brog, Jean-Pierre'
'Fromm, Katharina M.'

_publ_section_title
;
 Mixed Metal Multinuclear Cr(III) Cage Compounds and Coordination Polymers
 Based on Unsubstituted Phenolate: Design, Synthesis, Mechanism, and
 Properties
;
_journal_issue 1
_journal_name_full 'Crystal Growth &amp; Design'
_journal_page_first 189
_journal_paper_doi 10.1021/acs.cgd.5b01084
_journal_volume 16
_journal_year 2016
_chemical_formula_moiety 'C30 H39 Cl Li4 O6'
_chemical_formula_sum 'C30 H39 Cl Li4 O6'
_chemical_formula_weight 558.82
_space_group_crystal_system triclinic
_space_group_IT_number 1
_space_group_name_Hall 'P 1'
_space_group_name_H-M_alt 'P 1'
_symmetry_space_group_name_Hall 'P 1'
_symmetry_space_group_name_H-M 'P 1'
_atom_sites_solution_hydrogens geom
_audit_creation_method SHELXL-2014/7
_cell_angle_alpha 66.479(5)
_cell_angle_beta 76.664(4)
_cell_angle_gamma 77.411(5)
_cell_formula_units_Z 1
_cell_length_a 6.2669(3)
_cell_length_b 11.7767(8)
_cell_length_c 11.9650(7)
_cell_measurement_reflns_used 6067
_cell_measurement_temperature 200(2)
_cell_measurement_theta_max 25.23
_cell_measurement_theta_min 1.91
_cell_volume 779.97(9)
_computing_cell_refinement 'X-Area (Stoe & Cie, 2009)'
_computing_data_collection 'X-Area (Stoe & Cie, 2009)'
_computing_data_reduction 'X-RED32(Stoe & Cie, 2009)'
_computing_structure_refinement 'SHELXL-2014/7 (Sheldrick, 2014)'
_computing_structure_solution 'SHELXS-97 (Sheldrick, 2008)'
_diffrn_ambient_temperature 200(2)
_diffrn_detector_area_resol_mean 6.67
_diffrn_measured_fraction_theta_full 0.999
_diffrn_measured_fraction_theta_max 0.999
_diffrn_measurement_device_type 'STOE IPDS 2T'
_diffrn_measurement_method 'rotation method'
_diffrn_radiation_monochromator graphite
_diffrn_radiation_probe x-ray
_diffrn_radiation_type MoK\a
_diffrn_radiation_wavelength 0.71073
_diffrn_reflns_av_R_equivalents 0.4030
_diffrn_reflns_av_unetI/netI 0.2535
_diffrn_reflns_laue_measured_fraction_full 0.999
_diffrn_reflns_laue_measured_fraction_max 0.999
_diffrn_reflns_limit_h_max 7
_diffrn_reflns_limit_h_min -7
_diffrn_reflns_limit_k_max 13
_diffrn_reflns_limit_k_min -13
_diffrn_reflns_limit_l_max 14
_diffrn_reflns_limit_l_min -14
_diffrn_reflns_number 27734
_diffrn_reflns_point_group_measured_fraction_full 0.961
_diffrn_reflns_point_group_measured_fraction_max 0.961
_diffrn_reflns_theta_full 25.000
_diffrn_reflns_theta_max 25.000
_diffrn_reflns_theta_min 2.129
_diffrn_source 'fine-focus sealed tube'
_exptl_absorpt_coefficient_mu 0.160
_exptl_absorpt_correction_T_max 0.8954
_exptl_absorpt_correction_T_min 0.6428
_exptl_absorpt_correction_type refdelf
_exptl_absorpt_process_details
;
Sheldrick, G.M. (anon) SHELX97 Release 97-2 (1998)
I/sigma threshold for reflections     =   5.000
Delta(U)/lambda**2                    =   0.000
Highest even order spherical harmonic =       6
Highest odd  order spherical harmonic =       3
;
_exptl_crystal_colour 'clear yellow'
_exptl_crystal_density_diffrn 1.190
_exptl_crystal_description block
_exptl_crystal_F_000 296
_exptl_crystal_size_max 0.2
_exptl_crystal_size_mid 0.05
_exptl_crystal_size_min 0.03
_refine_diff_density_max 0.278
_refine_diff_density_min -0.268
_refine_diff_density_rms 0.060
_refine_ls_abs_structure_details
;
 Flack x determined using 644 quotients [(I+)-(I-)]/[(I+)+(I-)]
 (Parsons, Flack and Wagner, Acta Cryst. B69 (2013) 249-259).
;
_refine_ls_abs_structure_Flack 0.01(15)
_refine_ls_extinction_method none
_refine_ls_goodness_of_fit_ref 0.965
_refine_ls_hydrogen_treatment constr
_refine_ls_matrix_type full
_refine_ls_number_parameters 370
_refine_ls_number_reflns 5294
_refine_ls_number_restraints 3
_refine_ls_restrained_S_all 0.965
_refine_ls_R_factor_all 0.2114
_refine_ls_R_factor_gt 0.0982
_refine_ls_shift/su_max 0.000
_refine_ls_shift/su_mean 0.000
_refine_ls_structure_factor_coef Fsqd
_refine_ls_weighting_details 'w=1/[\s^2^(Fo^2^)] where P=(Fo^2^+2Fc^2^)/3'
_refine_ls_weighting_scheme calc
_refine_ls_wR_factor_gt 0.1037
_refine_ls_wR_factor_ref 0.1257
_reflns_Friedel_coverage 0.924
_reflns_friedel_fraction_full 0.923
_reflns_friedel_fraction_max 0.923
_reflns_number_gt 2603
_reflns_number_total 5294
_reflns_threshold_expression 'I > 2\s(I)'
_cod_data_source_file 6.cif
_cod_data_source_block (Li4(OPh)3Cl)n
_cod_depositor_comments 'Adding full bibliography for 4513725--4513731.cif.'
_cod_database_code 4513725
_shelx_shelxl_version_number 2014/7
_shelx_space_group_comment
;
The symmetry employed for this shelxl refinement is uniquely defined
by the following loop, which should always be used as a source of
symmetry information in preference to the above space-group names.
They are only intended as comments.
;

loop_
_space_group_symop_operation_xyz
'x, y, z'

loop_
_atom_site_label
_atom_site_type_symbol
_atom_site_fract_x
_atom_site_fract_y
_atom_site_fract_z
_atom_site_U_iso_or_equiv
_atom_site_adp_type
_atom_site_occupancy
_atom_site_site_symmetry_order
_atom_site_calc_flag
_atom_site_refinement_flags_posn
_atom_site_refinement_flags_adp
Cl1 Cl 0.4111(4) 0.9961(3) 0.1500(2) 0.0262(8) Uani 1 1 d . .
O3 O 1.0225(10) 1.0095(7) -0.0054(6) 0.0334(19) Uani 1 1 d . .
O1 O 0.8841(10) 1.1063(6) 0.1872(6) 0.0263(17) Uani 1 1 d . .
O2 O 0.9799(10) 0.8426(6) 0.2374(6) 0.0309(18) Uani 1 1 d . .
O4 O 1.0110(13) 0.9284(8) 0.4603(7) 0.041(2) Uani 1 1 d . .
C7 C 0.9321(17) 0.7362(10) 0.3283(9) 0.026(3) Uani 1 1 d . .
O5 O 1.1850(14) 1.2872(8) -0.0653(8) 0.057(3) Uani 1 1 d . .
C1 C 0.7941(18) 1.1941(11) 0.2362(10) 0.029(3) Uani 1 1 d . .
O6 O 1.4342(14) 0.7517(8) 0.0528(8) 0.047(2) Uani 1 1 d . .
C11 C 1.0545(19) 0.5271(11) 0.4645(10) 0.034(3) Uani 1 1 d . .
H11 H 1.1692 0.4634 0.4921 0.040 Uiso 1 1 calc R U
C12 C 1.0988(18) 0.6341(11) 0.3708(10) 0.031(3) Uani 1 1 d . .
H12 H 1.2448 0.6414 0.3323 0.037 Uiso 1 1 calc R U
C10 C 0.8334(19) 0.5116(11) 0.5208(10) 0.038(3) Uani 1 1 d . .
H10 H 0.8017 0.4372 0.5850 0.046 Uiso 1 1 calc R U
C16 C 1.017(2) 1.1544(11) -0.3835(11) 0.041(3) Uani 1 1 d . .
H16 H 1.0158 1.1907 -0.4681 0.049 Uiso 1 1 calc R U
C15 C 1.213(2) 1.1065(12) -0.3360(11) 0.048(4) Uani 1 1 d . .
H15 H 1.3462 1.1070 -0.3903 0.058 Uiso 1 1 calc R U
C2 C 0.5658(17) 1.2146(11) 0.2756(10) 0.028(3) Uani 1 1 d . .
H2 H 0.4739 1.1693 0.2641 0.034 Uiso 1 1 calc R U
C13 C 1.0228(18) 1.0528(10) -0.1280(10) 0.033(3) Uani 1 1 d . .
C9 C 0.665(2) 0.6064(12) 0.4808(11) 0.045(4) Uani 1 1 d . .
H9 H 0.5189 0.5964 0.5169 0.054 Uiso 1 1 calc R U
C14 C 1.2174(19) 1.0591(12) -0.2133(10) 0.035(3) Uani 1 1 d . .
H14 H 1.3529 1.0300 -0.1852 0.042 Uiso 1 1 calc R U
C8 C 0.7160(17) 0.7182(11) 0.3853(11) 0.037(3) Uani 1 1 d . .
H8 H 0.6014 0.7825 0.3591 0.045 Uiso 1 1 calc R U
C4 C 0.610(2) 1.3705(13) 0.3464(11) 0.048(4) Uani 1 1 d . .
H4 H 0.5499 1.4286 0.3838 0.057 Uiso 1 1 calc R U
C3 C 0.474(2) 1.3008(12) 0.3313(11) 0.044(3) Uani 1 1 d . .
H3 H 0.3217 1.3120 0.3583 0.053 Uiso 1 1 calc R U
C22 C 1.150(2) 0.8488(15) 0.5492(11) 0.065(5) Uani 1 1 d . .
H22A H 1.2671 0.8917 0.5470 0.078 Uiso 1 1 calc R U
H22B H 1.2158 0.7737 0.5322 0.078 Uiso 1 1 calc R U
C5 C 0.8322(18) 1.3539(11) 0.3067(10) 0.036(3) Uani 1 1 d . .
H5 H 0.9225 1.4007 0.3173 0.043 Uiso 1 1 calc R U
C19 C 0.786(2) 0.9401(13) 0.5221(11) 0.050(4) Uani 1 1 d . .
H19A H 0.6844 0.9346 0.4747 0.060 Uiso 1 1 calc R U
H19B H 0.7443 1.0193 0.5339 0.060 Uiso 1 1 calc R U
C17 C 0.8223(18) 1.1461(11) -0.3002(10) 0.034(3) Uani 1 1 d . .
H17 H 0.6879 1.1742 -0.3295 0.040 Uiso 1 1 calc R U
C6 C 0.9249(17) 1.2682(10) 0.2509(10) 0.029(3) Uani 1 1 d . .
H6 H 1.0765 1.2596 0.2225 0.034 Uiso 1 1 calc R U
C29 C 1.785(2) 0.6363(13) 0.0261(12) 0.054(4) Uani 1 1 d . .
H29A H 1.8565 0.5798 0.0960 0.065 Uiso 1 1 calc R U
H29B H 1.8979 0.6610 -0.0463 0.065 Uiso 1 1 calc R U
C27 C 1.401(2) 0.6446(14) 0.0368(15) 0.072(5) Uani 1 1 d . .
H27A H 1.3148 0.6694 -0.0288 0.086 Uiso 1 1 calc R U
H27B H 1.3207 0.5913 0.1123 0.086 Uiso 1 1 calc R U
C23 C 1.352(3) 1.3503(15) -0.0598(14) 0.078(5) Uani 1 1 d . .
H23A H 1.3014 1.3837 0.0054 0.094 Uiso 1 1 calc R U
H23B H 1.4866 1.2922 -0.0423 0.094 Uiso 1 1 calc R U
C24 C 1.393(3) 1.4495(16) -0.1765(13) 0.092(7) Uani 1 1 d . .
H24A H 1.5483 1.4403 -0.2125 0.111 Uiso 1 1 calc R U
H24B H 1.3536 1.5300 -0.1672 0.111 Uiso 1 1 calc R U
C28 C 1.621(2) 0.5750(13) 0.0051(13) 0.059(4) Uani 1 1 d . .
H28A H 1.6454 0.5820 -0.0804 0.071 Uiso 1 1 calc R U
H28B H 1.6303 0.4872 0.0579 0.071 Uiso 1 1 calc R U
C21 C 1.006(3) 0.8168(15) 0.6711(13) 0.083(6) Uani 1 1 d . .
H21A H 1.0516 0.7316 0.7241 0.100 Uiso 1 1 calc R U
H21B H 1.0129 0.8729 0.7111 0.100 Uiso 1 1 calc R U
C20 C 0.782(3) 0.8306(17) 0.6464(13) 0.079(6) Uani 1 1 d . .
H20A H 0.6707 0.8505 0.7098 0.094 Uiso 1 1 calc R U
H20B H 0.7543 0.7555 0.6403 0.094 Uiso 1 1 calc R U
C18 C 0.822(2) 1.0977(12) -0.1758(10) 0.040(3) Uani 1 1 d . .
H18 H 0.6884 1.0942 -0.1220 0.048 Uiso 1 1 calc R U
C26 C 1.084(2) 1.3670(13) -0.1734(12) 0.056(4) Uani 1 1 d . .
H26A H 1.0424 1.3174 -0.2108 0.068 Uiso 1 1 calc R U
H26B H 0.9539 1.4207 -0.1520 0.068 Uiso 1 1 calc R U
C25 C 1.253(3) 1.4393(19) -0.2550(15) 0.122(9) Uani 1 1 d . .
H25A H 1.1867 1.5216 -0.3043 0.146 Uiso 1 1 calc R U
H25B H 1.3403 1.3982 -0.3101 0.146 Uiso 1 1 calc R U
Li4 Li 1.211(3) 0.8723(19) 0.0931(16) 0.035(5) Uani 1 1 d . .
Li1 Li 0.797(3) 0.9877(17) 0.1407(16) 0.028(5) Uani 1 1 d . .
C30 C 1.663(2) 0.742(2) 0.050(2) 0.139(10) Uani 1 1 d . .
H30A H 1.7170 0.8166 -0.0136 0.167 Uiso 1 1 calc R U
H30B H 1.6881 0.7379 0.1285 0.167 Uiso 1 1 calc R U
Li3 Li 1.107(3) 1.1281(19) 0.0446(17) 0.039(5) Uani 1 1 d . .
Li2 Li 1.061(3) 0.9660(19) 0.2872(18) 0.038(5) Uani 1 1 d . .

loop_
_atom_site_aniso_label
_atom_site_aniso_U_11
_atom_site_aniso_U_22
_atom_site_aniso_U_33
_atom_site_aniso_U_23
_atom_site_aniso_U_13
_atom_site_aniso_U_12
Cl1 0.0138(14) 0.036(2) 0.0316(18) -0.0151(16) -0.0022(14) -0.0058(14)
O3 0.026(4) 0.046(5) 0.029(5) -0.014(4) -0.001(3) -0.011(4)
O1 0.019(4) 0.029(5) 0.037(5) -0.019(4) -0.004(3) -0.002(3)
O2 0.028(4) 0.025(5) 0.038(5) -0.009(4) -0.005(3) -0.006(4)
O4 0.035(5) 0.049(6) 0.032(5) -0.005(4) -0.006(4) -0.008(5)
C7 0.034(7) 0.021(7) 0.026(6) -0.010(6) -0.004(5) -0.010(6)
O5 0.064(7) 0.051(7) 0.048(6) 0.005(5) -0.021(5) -0.030(5)
C1 0.030(7) 0.037(8) 0.023(7) -0.013(6) -0.008(5) -0.005(6)
O6 0.047(6) 0.048(6) 0.060(6) -0.037(5) -0.003(5) -0.005(5)
C11 0.034(7) 0.027(8) 0.034(7) -0.009(6) -0.014(6) 0.012(6)
C12 0.027(7) 0.038(8) 0.022(7) -0.006(6) -0.006(5) -0.001(6)
C10 0.057(9) 0.019(7) 0.028(7) -0.003(6) 0.003(6) -0.005(6)
C16 0.048(9) 0.041(9) 0.022(7) 0.004(6) -0.008(6) -0.012(7)
C15 0.033(8) 0.068(11) 0.041(9) -0.015(7) -0.002(6) -0.015(7)
C2 0.019(7) 0.027(7) 0.040(8) -0.011(6) -0.003(6) -0.010(6)
C13 0.037(7) 0.032(8) 0.034(8) -0.014(6) -0.008(6) -0.008(6)
C9 0.031(8) 0.037(9) 0.048(8) 0.004(7) -0.003(6) -0.011(7)
C14 0.029(7) 0.063(9) 0.025(7) -0.024(7) -0.007(6) -0.011(7)
C8 0.009(6) 0.034(8) 0.062(9) -0.013(7) 0.002(6) -0.005(6)
C4 0.045(9) 0.059(10) 0.042(8) -0.026(7) -0.005(7) -0.002(8)
C3 0.034(8) 0.040(9) 0.051(9) -0.021(7) -0.009(7) 0.019(7)
C22 0.061(10) 0.081(12) 0.033(9) -0.019(8) -0.012(8) 0.033(9)
C5 0.027(7) 0.036(8) 0.040(8) -0.007(7) -0.013(6) -0.001(6)
C19 0.055(9) 0.069(11) 0.032(8) -0.029(8) 0.005(7) -0.014(8)
C17 0.024(7) 0.040(8) 0.032(8) -0.005(6) -0.017(6) 0.001(6)
C6 0.017(6) 0.027(7) 0.042(7) -0.010(6) -0.009(5) -0.001(5)
C29 0.050(9) 0.049(9) 0.054(9) -0.006(7) -0.008(7) -0.012(8)
C27 0.045(9) 0.073(13) 0.103(13) -0.048(10) 0.003(9) -0.005(9)
C23 0.108(13) 0.075(12) 0.069(11) -0.010(9) -0.047(9) -0.048(11)
C24 0.112(15) 0.113(16) 0.042(10) 0.021(10) -0.024(9) -0.082(12)
C28 0.055(9) 0.060(10) 0.082(11) -0.045(9) -0.021(8) 0.000(8)
C21 0.104(15) 0.073(13) 0.036(9) 0.002(9) -0.013(9) 0.022(10)
C20 0.065(12) 0.128(17) 0.038(9) -0.013(10) -0.001(8) -0.047(11)
C18 0.042(8) 0.046(9) 0.029(8) -0.008(7) -0.008(6) -0.010(7)
C26 0.047(9) 0.053(10) 0.064(10) -0.004(8) -0.022(8) -0.018(8)
C25 0.142(18) 0.15(2) 0.069(13) 0.026(12) -0.034(12) -0.111(16)
Li4 0.028(11) 0.046(14) 0.032(11) -0.008(10) -0.009(9) -0.013(10)
Li1 0.026(10) 0.030(12) 0.029(11) -0.012(9) -0.007(9) -0.001(9)
C30 0.026(10) 0.18(2) 0.30(3) -0.19(2) -0.025(13) 0.012(12)
Li3 0.034(12) 0.046(14) 0.045(13) -0.023(11) -0.023(10) 0.003(10)
Li2 0.017(10) 0.041(13) 0.046(13) -0.006(10) -0.003(9) -0.005(9)

loop_
_atom_type_symbol
_atom_type_description
_atom_type_scat_dispersion_real
_atom_type_scat_dispersion_imag
_atom_type_scat_source
C C 0.0033 0.0016 'International Tables Vol C Tables 4.2.6.8 and 6.1.1.4'
H H 0.0000 0.0000 'International Tables Vol C Tables 4.2.6.8 and 6.1.1.4'
Cl Cl 0.1484 0.1585 'International Tables Vol C Tables 4.2.6.8 and 6.1.1.4'
Li Li -0.0003 0.0001 'International Tables Vol C Tables 4.2.6.8 and 6.1.1.4'
O O 0.0106 0.0060 'International Tables Vol C Tables 4.2.6.8 and 6.1.1.4'

loop_
_geom_angle_atom_site_label_1
_geom_angle_atom_site_label_2
_geom_angle_atom_site_label_3
_geom_angle
_geom_angle_site_symmetry_1
_geom_angle_site_symmetry_3
Li1 Cl1 Li2 144.3(6) . 1_455
Li1 Cl1 Li3 140.2(7) . 1_455
Li2 Cl1 Li3 69.3(6) 1_455 1_455
Li1 Cl1 Li4 130.3(6) . 1_455
Li2 Cl1 Li4 70.9(6) 1_455 1_455
Li3 Cl1 Li4 69.2(6) 1_455 1_455
C13 O3 Li4 129.2(9) . .
C13 O3 Li3 112.1(9) . .
Li4 O3 Li3 92.7(8) . .
C13 O3 Li1 135.5(8) . .
Li4 O3 Li1 88.8(8) . .
Li3 O3 Li1 83.8(8) . .
C1 O1 Li2 114.9(9) . .
C1 O1 Li3 125.1(9) . .
Li2 O1 Li3 92.5(8) . .
C1 O1 Li1 140.1(8) . .
Li2 O1 Li1 85.3(9) . .
Li3 O1 Li1 85.3(8) . .
C7 O2 Li1 132.5(8) . .
C7 O2 Li4 130.2(9) . .
Li1 O2 Li4 88.2(8) . .
C7 O2 Li2 115.8(8) . .
Li1 O2 Li2 82.9(8) . .
Li4 O2 Li2 93.1(8) . .
C22 O4 C19 109.0(9) . .
C22 O4 Li2 128.8(10) . .
C19 O4 Li2 118.3(9) . .
O2 C7 C8 122.0(10) . .
O2 C7 C12 121.7(9) . .
C8 C7 C12 116.3(10) . .
C23 O5 C26 107.2(10) . .
C23 O5 Li3 127.7(10) . .
C26 O5 Li3 125.0(9) . .
O1 C1 C2 121.4(10) . .
O1 C1 C6 121.5(10) . .
C2 C1 C6 117.1(11) . .
O1 C1 Li2 38.8(6) . .
C2 C1 Li2 126.6(8) . .
C6 C1 Li2 102.2(8) . .
C30 O6 C27 106.7(11) . .
C30 O6 Li4 126.4(10) . .
C27 O6 Li4 126.4(9) . .
C12 C11 C10 119.8(11) . .
C12 C11 H11 120.1 . .
C10 C11 H11 120.1 . .
C11 C12 C7 122.6(11) . .
C11 C12 H12 118.7 . .
C7 C12 H12 118.7 . .
C9 C10 C11 119.9(11) . .
C9 C10 H10 120.1 . .
C11 C10 H10 120.1 . .
C17 C16 C15 117.4(10) . .
C17 C16 H16 121.3 . .
C15 C16 H16 121.3 . .
C14 C15 C16 121.9(12) . .
C14 C15 H15 119.1 . .
C16 C15 H15 119.1 . .
C3 C2 C1 121.6(10) . .
C3 C2 H2 119.2 . .
C1 C2 H2 119.2 . .
O3 C13 C14 122.5(10) . .
O3 C13 C18 120.6(10) . .
C14 C13 C18 116.9(10) . .
O3 C13 Li3 40.8(6) . .
C14 C13 Li3 105.2(8) . .
C18 C13 Li3 121.1(9) . .
C10 C9 C8 119.3(12) . .
C10 C9 H9 120.3 . .
C8 C9 H9 120.3 . .
C15 C14 C13 121.4(11) . .
C15 C14 H14 119.3 . .
C13 C14 H14 119.3 . .
C7 C8 C9 122.1(11) . .
C7 C8 H8 119.0 . .
C9 C8 H8 119.0 . .
C5 C4 C3 120.1(13) . .
C5 C4 H4 119.9 . .
C3 C4 H4 119.9 . .
C2 C3 C4 119.3(12) . .
C2 C3 H3 120.3 . .
C4 C3 H3 120.3 . .
O4 C22 C21 106.6(11) . .
O4 C22 H22A 110.4 . .
C21 C22 H22A 110.4 . .
O4 C22 H22B 110.4 . .
C21 C22 H22B 110.4 . .
H22A C22 H22B 108.6 . .
C4 C5 C6 120.7(11) . .
C4 C5 H5 119.6 . .
C6 C5 H5 119.6 . .
O4 C19 C20 104.9(11) . .
O4 C19 H19A 110.8 . .
C20 C19 H19A 110.8 . .
O4 C19 H19B 110.8 . .
C20 C19 H19B 110.8 . .
H19A C19 H19B 108.8 . .
C18 C17 C16 121.7(10) . .
C18 C17 H17 119.2 . .
C16 C17 H17 119.2 . .
C5 C6 C1 121.0(10) . .
C5 C6 H6 119.5 . .
C1 C6 H6 119.5 . .
C30 C29 C28 105.8(12) . .
C30 C29 H29A 110.6 . .
C28 C29 H29A 110.6 . .
C30 C29 H29B 110.6 . .
C28 C29 H29B 110.6 . .
H29A C29 H29B 108.7 . .
O6 C27 C28 109.3(11) . .
O6 C27 H27A 109.8 . .
C28 C27 H27A 109.8 . .
O6 C27 H27B 109.8 . .
C28 C27 H27B 109.8 . .
H27A C27 H27B 108.3 . .
C24 C23 O5 108.1(11) . .
C24 C23 H23A 110.1 . .
O5 C23 H23A 110.1 . .
C24 C23 H23B 110.1 . .
O5 C23 H23B 110.1 . .
H23A C23 H23B 108.4 . .
C23 C24 C25 105.6(12) . .
C23 C24 H24A 110.6 . .
C25 C24 H24A 110.6 . .
C23 C24 H24B 110.6 . .
C25 C24 H24B 110.6 . .
H24A C24 H24B 108.8 . .
C27 C28 C29 104.5(11) . .
C27 C28 H28A 110.9 . .
C29 C28 H28A 110.9 . .
C27 C28 H28B 110.9 . .
C29 C28 H28B 110.9 . .
H28A C28 H28B 108.9 . .
C20 C21 C22 105.6(12) . .
C20 C21 H21A 110.6 . .
C22 C21 H21A 110.6 . .
C20 C21 H21B 110.6 . .
C22 C21 H21B 110.6 . .
H21A C21 H21B 108.7 . .
C21 C20 C19 101.7(11) . .
C21 C20 H20A 111.4 . .
C19 C20 H20A 111.4 . .
C21 C20 H20B 111.4 . .
C19 C20 H20B 111.4 . .
H20A C20 H20B 109.3 . .
C17 C18 C13 120.7(11) . .
C17 C18 H18 119.6 . .
C13 C18 H18 119.6 . .
C25 C26 O5 104.5(12) . .
C25 C26 H26A 110.9 . .
O5 C26 H26A 110.9 . .
C25 C26 H26B 110.9 . .
O5 C26 H26B 110.9 . .
H26A C26 H26B 108.9 . .
C26 C25 C24 106.7(13) . .
C26 C25 H25A 110.4 . .
C24 C25 H25A 110.4 . .
C26 C25 H25B 110.4 . .
C24 C25 H25B 110.4 . .
H25A C25 H25B 108.6 . .
O6 Li4 O3 131.6(10) . .
O6 Li4 O2 127.0(11) . .
O3 Li4 O2 91.7(9) . .
O6 Li4 Cl1 104.5(8) . 1_655
O3 Li4 Cl1 97.6(8) . 1_655
O2 Li4 Cl1 96.2(8) . 1_655
O6 Li4 Li1 157.8(10) . .
O3 Li4 Li1 46.0(6) . .
O2 Li4 Li1 45.8(6) . .
Cl1 Li4 Li1 97.6(8) 1_655 .
O6 Li4 Li3 142.0(10) . .
O3 Li4 Li3 43.8(6) . .
O2 Li4 Li3 89.2(8) . .
Cl1 Li4 Li3 54.5(5) 1_655 .
Li1 Li4 Li3 56.2(7) . .
O6 Li4 Li2 138.8(9) . .
O3 Li4 Li2 88.5(9) . .
O2 Li4 Li2 43.8(6) . .
Cl1 Li4 Li2 53.5(5) 1_655 .
Li1 Li4 Li2 55.5(6) . .
Li3 Li4 Li2 58.6(7) . .
O1 Li1 O2 96.3(8) . .
O1 Li1 O3 95.2(8) . .
O2 Li1 O3 91.1(8) . .
O1 Li1 Cl1 116.9(9) . .
O2 Li1 Cl1 123.4(9) . .
O3 Li1 Cl1 126.4(8) . .
O1 Li1 Li2 47.2(6) . .
O2 Li1 Li2 49.1(6) . .
O3 Li1 Li2 95.8(8) . .
Cl1 Li1 Li2 137.7(8) . .
O1 Li1 Li3 47.3(6) . .
O2 Li1 Li3 95.4(8) . .
O3 Li1 Li3 47.9(6) . .
Cl1 Li1 Li3 141.0(9) . .
Li2 Li1 Li3 64.3(6) . .
O1 Li1 Li4 95.8(8) . .
O2 Li1 Li4 46.0(6) . .
O3 Li1 Li4 45.2(6) . .
Cl1 Li1 Li4 147.2(8) . .
Li2 Li1 Li4 65.0(7) . .
Li3 Li1 Li4 63.5(7) . .
C29 C30 O6 112.9(14) . .
C29 C30 H30A 109.0 . .
O6 C30 H30A 109.0 . .
C29 C30 H30B 109.0 . .
O6 C30 H30B 109.0 . .
H30A C30 H30B 107.8 . .
O5 Li3 O1 123.1(11) . .
O5 Li3 O3 124.4(10) . .
O1 Li3 O3 95.8(9) . .
O5 Li3 Cl1 111.7(8) . 1_655
O1 Li3 Cl1 97.3(8) . 1_655
O3 Li3 Cl1 99.1(8) . 1_655
O5 Li3 Li1 146.1(10) . .
O1 Li3 Li1 47.4(6) . .
O3 Li3 Li1 48.3(6) . .
Cl1 Li3 Li1 102.2(8) 1_655 .
O5 Li3 C13 97.3(8) . .
O1 Li3 C13 114.8(8) . .
O3 Li3 C13 27.1(4) . .
Cl1 Li3 C13 113.5(8) 1_655 .
Li1 Li3 C13 69.9(6) . .
O5 Li3 Li2 144.6(10) . .
O1 Li3 Li2 43.7(6) . .
O3 Li3 Li2 90.9(9) . .
Cl1 Li3 Li2 55.2(5) 1_655 .
Li1 Li3 Li2 57.8(7) . .
C13 Li3 Li2 118.0(9) . .
O5 Li3 Li4 143.6(11) . .
O1 Li3 Li4 93.3(9) . .
O3 Li3 Li4 43.5(6) . .
Cl1 Li3 Li4 56.3(5) 1_655 .
Li1 Li3 Li4 60.3(7) . .
C13 Li3 Li4 64.8(6) . .
Li2 Li3 Li4 61.7(7) . .
O4 Li2 O1 118.6(11) . .
O4 Li2 O2 114.9(10) . .
O1 Li2 O2 95.5(9) . .
O4 Li2 Cl1 126.5(9) . 1_655
O1 Li2 Cl1 97.7(8) . 1_655
O2 Li2 Cl1 97.6(8) . 1_655
O4 Li2 Li1 131.0(9) . .
O1 Li2 Li1 47.5(6) . .
O2 Li2 Li1 48.0(6) . .
Cl1 Li2 Li1 102.4(8) 1_655 .
O4 Li2 Li3 153.1(11) . .
O1 Li2 Li3 43.8(6) . .
O2 Li2 Li3 89.6(8) . .
Cl1 Li2 Li3 55.5(6) 1_655 .
Li1 Li2 Li3 57.9(7) . .
O4 Li2 C1 94.1(8) . .
O1 Li2 C1 26.3(4) . .
O2 Li2 C1 116.7(8) . .
Cl1 Li2 C1 108.2(7) 1_655 .
Li1 Li2 C1 70.0(6) . .
Li3 Li2 C1 63.4(6) . .
O4 Li2 Li4 146.7(11) . .
O1 Li2 Li4 91.6(9) . .
O2 Li2 Li4 43.1(6) . .
Cl1 Li2 Li4 55.6(5) 1_655 .
Li1 Li2 Li4 59.5(7) . .
Li3 Li2 Li4 59.7(7) . .
C1 Li2 Li4 117.5(8) . .

loop_
_geom_bond_atom_site_label_1
_geom_bond_atom_site_label_2
_geom_bond_distance
_geom_bond_site_symmetry_2
Cl1 Li1 2.375(17) .
Cl1 Li2 2.417(18) 1_455
Cl1 Li3 2.426(18) 1_455
Cl1 Li4 2.481(18) 1_455
O3 C13 1.347(11) .
O3 Li4 1.92(2) .
O3 Li3 1.93(2) .
O3 Li1 1.944(19) .
O1 C1 1.344(13) .
O1 Li2 1.91(2) .
O1 Li3 1.91(2) .
O1 Li1 1.912(19) .
O2 C7 1.330(11) .
O2 Li1 1.938(19) .
O2 Li4 1.945(19) .
O2 Li2 1.97(2) .
O4 C22 1.428(14) .
O4 C19 1.441(13) .
O4 Li2 1.90(2) .
C7 C8 1.388(13) .
C7 C12 1.416(13) .
O5 C23 1.434(13) .
O5 C26 1.449(13) .
O5 Li3 1.90(2) .
C1 C2 1.399(14) .
C1 C6 1.403(13) .
C1 Li2 2.76(2) .
O6 C30 1.408(14) .
O6 C27 1.411(15) .
O6 Li4 1.89(2) .
C11 C12 1.343(14) .
C11 C10 1.410(15) .
C11 H11 0.9300 .
C12 H12 0.9300 .
C10 C9 1.371(15) .
C10 H10 0.9300 .
C16 C17 1.378(15) .
C16 C15 1.387(15) .
C16 H16 0.9300 .
C15 C14 1.352(15) .
C15 H15 0.9300 .
C2 C3 1.383(16) .
C2 H2 0.9300 .
C13 C14 1.392(14) .
C13 C18 1.410(14) .
C13 Li3 2.74(2) .
C9 C8 1.398(15) .
C9 H9 0.9300 .
C14 H14 0.9300 .
C8 H8 0.9300 .
C4 C5 1.359(15) .
C4 C3 1.394(16) .
C4 H4 0.9300 .
C3 H3 0.9300 .
C22 C21 1.477(17) .
C22 H22A 0.9700 .
C22 H22B 0.9700 .
C5 C6 1.380(15) .
C5 H5 0.9300 .
C19 C20 1.530(17) .
C19 H19A 0.9700 .
C19 H19B 0.9700 .
C17 C18 1.365(14) .
C17 H17 0.9300 .
C6 H6 0.9300 .
C29 C30 1.407(19) .
C29 C28 1.495(15) .
C29 H29A 0.9700 .
C29 H29B 0.9700 .
C27 C28 1.491(16) .
C27 H27A 0.9700 .
C27 H27B 0.9700 .
C23 C24 1.431(17) .
C23 H23A 0.9700 .
C23 H23B 0.9700 .
C24 C25 1.480(17) .
C24 H24A 0.9700 .
C24 H24B 0.9700 .
C28 H28A 0.9700 .
C28 H28B 0.9700 .
C21 C20 1.464(17) .
C21 H21A 0.9700 .
C21 H21B 0.9700 .
C20 H20A 0.9700 .
C20 H20B 0.9700 .
C18 H18 0.9300 .
C26 C25 1.429(17) .
C26 H26A 0.9700 .
C26 H26B 0.9700 .
C25 H25A 0.9700 .
C25 H25B 0.9700 .
Li4 Cl1 2.481(18) 1_655
Li4 Li1 2.70(2) .
Li4 Li3 2.79(3) .
Li4 Li2 2.84(3) .
Li1 Li2 2.59(2) .
Li1 Li3 2.59(3) .
C30 H30A 0.9700 .
C30 H30B 0.9700 .
Li3 Cl1 2.426(18) 1_655
Li3 Li2 2.75(3) .
Li2 Cl1 2.417(18) 1_655

loop_
_geom_torsion_atom_site_label_1
_geom_torsion_atom_site_label_2
_geom_torsion_atom_site_label_3
_geom_torsion_atom_site_label_4
_geom_torsion
_geom_torsion_site_symmetry_4
Li1 O2 C7 C8 -10.1(17) .
Li4 O2 C7 C8 -146.0(11) .
Li2 O2 C7 C8 94.8(12) .
Li1 O2 C7 C12 168.8(10) .
Li4 O2 C7 C12 32.9(15) .
Li2 O2 C7 C12 -86.3(12) .
Li2 O1 C1 C2 -110.9(11) .
Li3 O1 C1 C2 136.5(10) .
Li1 O1 C1 C2 3.5(18) .
Li2 O1 C1 C6 68.6(13) .
Li3 O1 C1 C6 -44.0(15) .
Li1 O1 C1 C6 -177.0(11) .
Li3 O1 C1 Li2 -112.6(11) .
Li1 O1 C1 Li2 114.4(15) .
C10 C11 C12 C7 2.7(17) .
O2 C7 C12 C11 178.3(10) .
C8 C7 C12 C11 -2.8(16) .
C12 C11 C10 C9 -0.9(17) .
C17 C16 C15 C14 -3.3(19) .
O1 C1 C2 C3 177.0(11) .
C6 C1 C2 C3 -2.6(16) .
Li2 C1 C2 C3 130.1(12) .
Li4 O3 C13 C14 -38.7(16) .
Li3 O3 C13 C14 74.6(13) .
Li1 O3 C13 C14 179.0(11) .
Li4 O3 C13 C18 143.0(10) .
Li3 O3 C13 C18 -103.6(12) .
Li1 O3 C13 C18 0.7(18) .
Li4 O3 C13 Li3 -113.4(12) .
Li1 O3 C13 Li3 104.3(14) .
C11 C10 C9 C8 -0.8(18) .
C16 C15 C14 C13 1.8(19) .
O3 C13 C14 C15 -178.0(11) .
C18 C13 C14 C15 0.3(18) .
Li3 C13 C14 C15 -137.2(12) .
O2 C7 C8 C9 180.0(11) .
C12 C7 C8 C9 1.1(17) .
C10 C9 C8 C7 0.7(19) .
C1 C2 C3 C4 1.2(18) .
C5 C4 C3 C2 0.0(19) .
C19 O4 C22 C21 -3.6(16) .
Li2 O4 C22 C21 -160.4(13) .
C3 C4 C5 C6 0.1(18) .
C22 O4 C19 C20 -17.7(14) .
Li2 O4 C19 C20 141.9(11) .
C15 C16 C17 C18 2.8(19) .
C4 C5 C6 C1 -1.5(17) .
O1 C1 C6 C5 -176.8(10) .
C2 C1 C6 C5 2.7(16) .
Li2 C1 C6 C5 -140.1(10) .
C30 O6 C27 C28 -8.3(18) .
Li4 O6 C27 C28 179.7(11) .
C26 O5 C23 C24 -14.4(18) .
Li3 O5 C23 C24 164.8(14) .
O5 C23 C24 C25 -3(2) .
O6 C27 C28 C29 10.0(16) .
C30 C29 C28 C27 -7.8(18) .
O4 C22 C21 C20 24.6(17) .
C22 C21 C20 C19 -34.1(17) .
O4 C19 C20 C21 31.9(15) .
C16 C17 C18 C13 -0.7(18) .
O3 C13 C18 C17 177.5(11) .
C14 C13 C18 C17 -0.8(17) .
Li3 C13 C18 C17 129.6(12) .
C23 O5 C26 C25 26.3(17) .
Li3 O5 C26 C25 -152.9(13) .
O5 C26 C25 C24 -28(2) .
C23 C24 C25 C26 20(2) .
C30 O6 Li4 O3 111.1(18) .
C27 O6 Li4 O3 -78.4(18) .
C30 O6 Li4 O2 -112.8(17) .
C27 O6 Li4 O2 57.7(18) .
C30 O6 Li4 Cl1 -3.3(17) 1_655
C27 O6 Li4 Cl1 167.2(11) 1_655
C30 O6 Li4 Li1 -175(2) .
C27 O6 Li4 Li1 -5(3) .
C30 O6 Li4 Li3 47(2) .
C27 O6 Li4 Li3 -142.9(15) .
C30 O6 Li4 Li2 -54(2) .
C27 O6 Li4 Li2 116.9(16) .
C28 C29 C30 O6 3(2) .
C27 O6 C30 C29 3(2) .
Li4 O6 C30 C29 175.2(13) .
